data_7045958
loop_
_publ_author_name
'Gong, Chunhua'
'Guo, Haiyang'
'Zeng, Xianghua'
'Xu, Hao'
'Zeng, Qingdao'
'Zhang, Junyong'
'Xie, Jingli'

_publ_section_title
;
 Flexible and rigid dicarboxylic acids enable the assembly of achiral and
 chiral 3D Co(ii) metal-organic frameworks.
;
_journal_issue 20
_journal_name_full 'Dalton transactions (Cambridge, England : 2003)'
_journal_page_first 6917
_journal_page_last 6923
_journal_paper_doi 10.1039/c8dt00600h
_journal_volume 47
_journal_year 2018
_chemical_formula_moiety '0.25(C120 Co12 N88 O20)'
_chemical_formula_sum 'C30 Co3 N22 O5'
_chemical_formula_weight 925.31
_space_group_crystal_system orthorhombic
_space_group_IT_number 63
_space_group_name_Hall '-C 2c 2'
_space_group_name_H-M_alt 'C m c m'
_symmetry_space_group_name_Hall '-C 2c 2'
_symmetry_space_group_name_H-M 'C m c m'
_atom_sites_solution_primary iterative
_audit_creation_date 2016-04-14
_audit_creation_method
;
Olex2 1.2-alpha
(compiled 2016.02.24 svn.r3266 for OlexSys, GUI svn.r5155)
;
_audit_update_record
;
2018-02-03 deposited with the CCDC.
2018-03-26 downloaded from the CCDC.
;
_cell_angle_alpha 90
_cell_angle_beta 90
_cell_angle_gamma 90
_cell_formula_units_Z 4
_cell_length_a 6.5688(8)
_cell_length_b 31.711(3)
_cell_length_c 18.1864(15)
_cell_measurement_reflns_used 1826
_cell_measurement_temperature 296(2)
_cell_measurement_theta_max 71.5400
_cell_measurement_theta_min 4.8830
_cell_volume 3788.3(7)
_computing_cell_refinement
;
CrysAlisPro, Agilent Technologies,
Version 1.171.37.35 (release 13-08-2014 CrysAlis171 .NET)
(compiled Aug 13 2014,18:06:01)
;
_computing_data_collection
;
CrysAlisPro, Agilent Technologies,
Version 1.171.37.35 (release 13-08-2014 CrysAlis171 .NET)
(compiled Aug 13 2014,18:06:01)
;
_computing_data_reduction
;
CrysAlisPro, Agilent Technologies,
Version 1.171.37.35 (release 13-08-2014 CrysAlis171 .NET)
(compiled Aug 13 2014,18:06:01)
;
_computing_molecular_graphics 'Olex2 (Dolomanov et al., 2009)'
_computing_publication_material 'Olex2 (Dolomanov et al., 2009)'
_computing_structure_refinement 'ShelXL (Sheldrick, 2015)'
_computing_structure_solution
;
Superflip (Palatinus & Chapuis, 2007;Palatinus & van der Lee, 2008;
Palatinus et al., 2012)
;
_diffrn_ambient_temperature 296(2)
_diffrn_detector 'CCD plate'
_diffrn_detector_area_resol_mean 16.0802
_diffrn_detector_type Eos
_diffrn_measured_fraction_theta_full 0.982
_diffrn_measured_fraction_theta_max 0.958
_diffrn_measurement_details
;
#__ type_ start__ end____ width___ exp.time_
  1 omega   20.00  104.00   1.0000   15.0000
omega____ theta____ kappa____ phi______ frames
    -       36.5827   57.0000  -30.0000 84

#__ type_ start__ end____ width___ exp.time_
  2 omega  -31.00   53.00   1.0000   15.0000
omega____ theta____ kappa____ phi______ frames
    -       36.5827  -57.0000   90.0000 84

#__ type_ start__ end____ width___ exp.time_
  3 omega  -31.00   63.00   1.0000   15.0000
omega____ theta____ kappa____ phi______ frames
    -       36.5827  -77.0000 -120.0000 94

#__ type_ start__ end____ width___ exp.time_
  4 omega   -4.00   76.00   1.0000   15.0000
omega____ theta____ kappa____ phi______ frames
    -       36.5827  -99.0000   30.0000 80

#__ type_ start__ end____ width___ exp.time_
  5 omega   39.00  110.00   1.0000   50.0000
omega____ theta____ kappa____ phi______ frames
    -      108.0000  -95.0000  150.0000 71

#__ type_ start__ end____ width___ exp.time_
  6 omega   91.00  176.00   1.0000   50.0000
omega____ theta____ kappa____ phi______ frames
    -      108.0000   45.0000  150.0000 85

#__ type_ start__ end____ width___ exp.time_
  7 omega   40.00   98.00   1.0000   50.0000
omega____ theta____ kappa____ phi______ frames
    -      108.0000  -45.0000 -180.0000 58

#__ type_ start__ end____ width___ exp.time_
  8 omega   39.00  110.00   1.0000   50.0000
omega____ theta____ kappa____ phi______ frames
    -      108.0000  -95.0000  -30.0000 71

#__ type_ start__ end____ width___ exp.time_
  9 omega   38.00   89.00   1.0000   50.0000
omega____ theta____ kappa____ phi______ frames
    -      108.0000  -30.0000  -30.0000 51

#__ type_ start__ end____ width___ exp.time_
 10 omega   64.00   90.00   1.0000   50.0000
omega____ theta____ kappa____ phi______ frames
    -      108.0000  -30.0000   30.0000 26
;
_diffrn_measurement_device 'four-circle diffractometer'
_diffrn_measurement_device_type 'Xcalibur, Eos, Gemini'
_diffrn_measurement_method '\w scans'
_diffrn_orient_matrix_UB_11 -0.0780846000
_diffrn_orient_matrix_UB_12 -0.0348480000
_diffrn_orient_matrix_UB_13 0.0520239000
_diffrn_orient_matrix_UB_21 -0.0849719000
_diffrn_orient_matrix_UB_22 -0.0246351000
_diffrn_orient_matrix_UB_23 -0.0662659000
_diffrn_orient_matrix_UB_31 0.2042552000
_diffrn_orient_matrix_UB_32 -0.0233147000
_diffrn_orient_matrix_UB_33 -0.0076911000
_diffrn_radiation_monochromator graphite
_diffrn_radiation_probe x-ray
_diffrn_radiation_type CuK\a
_diffrn_radiation_wavelength 1.54184
_diffrn_reflns_av_R_equivalents 0.0894
_diffrn_reflns_av_unetI/netI 0.0905
_diffrn_reflns_Laue_measured_fraction_full 0.982
_diffrn_reflns_Laue_measured_fraction_max 0.958
_diffrn_reflns_limit_h_max 7
_diffrn_reflns_limit_h_min -5
_diffrn_reflns_limit_k_max 29
_diffrn_reflns_limit_k_min -38
_diffrn_reflns_limit_l_max 22
_diffrn_reflns_limit_l_min -21
_diffrn_reflns_number 5930
_diffrn_reflns_point_group_measured_fraction_full 0.982
_diffrn_reflns_point_group_measured_fraction_max 0.958
_diffrn_reflns_theta_full 67.684
_diffrn_reflns_theta_max 72.531
_diffrn_reflns_theta_min 4.863
_diffrn_source 'Enhance (Cu) X-ray Source'
_exptl_absorpt_coefficient_mu 10.793
_exptl_absorpt_correction_T_max 1.00000
_exptl_absorpt_correction_T_min 0.37746
_exptl_absorpt_correction_type multi-scan
_exptl_absorpt_process_details
;
CrysAlisPro, Agilent Technologies,
Version 1.171.37.35 (release 13-08-2014 CrysAlis171 .NET)
(compiled Aug 13 2014,18:06:01)
Empirical absorption correction using spherical harmonics,
 implemented in SCALE3 ABSPACK scaling algorithm.
;
_exptl_crystal_colour pink
_exptl_crystal_density_diffrn 1.622
_exptl_crystal_F_000 1820
_exptl_crystal_size_max 0.1
_exptl_crystal_size_mid 0.05
_exptl_crystal_size_min 0.02
_refine_diff_density_max 0.931
_refine_diff_density_min -0.615
_refine_diff_density_rms 0.120
_refine_ls_extinction_method none
_refine_ls_goodness_of_fit_ref 1.066
_refine_ls_hydrogen_treatment undef
_refine_ls_matrix_type full
_refine_ls_number_parameters 198
_refine_ls_number_reflns 2024
_refine_ls_number_restraints 3
_refine_ls_restrained_S_all 1.080
_refine_ls_R_factor_all 0.1080
_refine_ls_R_factor_gt 0.0845
_refine_ls_shift/su_max 0.001
_refine_ls_shift/su_mean 0.000
_refine_ls_structure_factor_coef Fsqd
_refine_ls_weighting_details 'w=1/[\s^2^(Fo^2^)+(0.1080P)^2^+25.4340P] where P=(Fo^2^+2Fc^2^)/3'
_refine_ls_weighting_scheme calc
_refine_ls_wR_factor_gt 0.2132
_refine_ls_wR_factor_ref 0.2304
_reflns_Friedel_coverage 0.000
_reflns_number_gt 1504
_reflns_number_total 2024
_reflns_threshold_expression 'I > 2\s(I)'
_cod_data_source_file c8dt00600h2.cif
_cod_data_source_block Compound_1
_cod_depositor_comments 'Adding full bibliography for 7045958--7045959.cif.'
_cod_database_code 7045958
_chemical_oxdiff_formula 'Co C H O N'
_shelx_space_group_comment
;
The symmetry employed for this shelxl refinement is uniquely defined
by the following loop, which should always be used as a source of
symmetry information in preference to the above space-group names.
They are only intended as comments.
;
_exptl_absorpt_special_details block
_reflns_odcompleteness_completeness 99.74
_reflns_odcompleteness_iscentric 1
_reflns_odcompleteness_theta 66.97
_olex2_refinement_description
;
1. Restrained planarity
 C2, C3, C4, C5, C6, C7
 with sigma of 0.1
2. Others
 Fixed Sof: Co2(0.25) O2(0.5) C14(0.5) C13(0.5) C4(0.5) C3(0.5)
;
_shelx_shelxl_version_number 2014/7
_olex2_submission_special_instructions 'No special instructions were received'

loop_
_space_group_symop_operation_xyz
'x, y, z'
'-x, -y, z+1/2'
'x, -y, -z'
'-x, y, -z+1/2'
'x+1/2, y+1/2, z'
'-x+1/2, -y+1/2, z+1/2'
'x+1/2, -y+1/2, -z'
'-x+1/2, y+1/2, -z+1/2'
'-x, -y, -z'
'x, y, -z-1/2'
'-x, y, z'
'x, -y, z-1/2'
'-x+1/2, -y+1/2, -z'
'x+1/2, y+1/2, -z-1/2'
'-x+1/2, y+1/2, z'
'x+1/2, -y+1/2, z-1/2'

loop_
_atom_site_label
_atom_site_type_symbol
_atom_site_fract_x
_atom_site_fract_y
_atom_site_fract_z
_atom_site_U_iso_or_equiv
_atom_site_adp_type
_atom_site_occupancy
_atom_site_site_symmetry_order
_atom_site_calc_flag
_atom_site_refinement_flags_posn
_atom_site_refinement_flags_adp
_atom_site_refinement_flags_occupancy
Co1 Co 0.5000 0.61322(4) 0.35061(7) 0.0252(4) Uani 1 2 d S T P
Co2 Co 0.2775(5) 0.53427(7) 0.2500 0.0222(6) Uani 0.5 2 d S T P
O1 O 0.5000 0.55929(17) 0.4134(3) 0.0366(17) Uani 1 2 d S T P
O1W O 0.5000 0.5826(2) 0.2500 0.0208(17) Uani 1 4 d S T P
C11 C 0.0000 0.4145(4) 0.2500 0.044(4) Uani 1 4 d S T P
N1 N 0.1674(9) 0.60865(15) 0.3507(3) 0.0309(12) Uani 1 1 d . . .
N2 N 0.0977(9) 0.57062(15) 0.3283(3) 0.0318(12) Uani 1 1 d . . .
N3 N 0.5000 0.6482(2) 0.4514(4) 0.0329(18) Uani 1 2 d S T P
N5 N 0.0000 0.8333(3) 0.4302(5) 0.088(5) Uani 1 2 d S T P
N4 N 0.0000 0.7990(2) 0.4738(4) 0.044(2) Uani 1 2 d S T P
C7 C 0.0000 0.6829(3) 0.4661(5) 0.051(3) Uani 1 2 d S T P
C15 C 0.0000 0.2820(4) 0.2500 0.033(3) Uani 1 4 d S T P
N8 N 0.098(2) 0.4795(3) 0.2500 0.080(4) Uani 1 2 d S T P
N6 N 0.5000 0.6720(2) 0.2836(5) 0.050(3) Uani 1 2 d S T P
C16 C 0.5000 0.4899(3) 0.4620(6) 0.071(5) Uani 1 2 d S T P
N9 N 0.164(3) 0.4385(4) 0.2500 0.138(8) Uani 1 2 d S T P
C2 C 0.0000 0.6750(3) 0.3924(5) 0.0287(19) Uani 1 2 d S T P
C5 C 0.0000 0.7571(3) 0.4457(6) 0.044(3) Uani 1 2 d S T P
C6 C 0.0000 0.7241(3) 0.4929(6) 0.042(3) Uani 1 2 d S T P
C10 C 0.5000 0.7354(4) 0.2500 0.032(3) Uani 1 4 d S T P
C17 C 0.5000 0.5212(3) 0.4008(5) 0.052(3) Uani 1 2 d S T P
C9 C 0.5000 0.6893(3) 0.4570(6) 0.038(2) Uani 1 2 d S T P
C12 C 0.0000 0.3697(5) 0.2500 0.051(4) Uani 1 4 d S T P
C8 C 0.0000 0.8647(3) 0.4773(6) 0.067(5) Uani 1 2 d S T P
C1 C 0.0000 0.6309(3) 0.3651(5) 0.0272(19) Uani 1 2 d S T P
O2 O 0.4314(16) 0.5050(2) 0.3362(4) 0.042(4) Uani 0.5 1 d . . .
C14 C 0.137(3) 0.3040(4) 0.2046(8) 0.047(4) Uani 0.5 1 d . . .
C13 C 0.140(3) 0.3479(4) 0.2061(10) 0.054(5) Uani 0.5 1 d . . .
C4 C 0.084(2) 0.7487(3) 0.3725(7) 0.033(3) Uani 0.5 1 d . . .
N7 N 0.5000 0.7115(3) 0.3060(6) 0.115(7) Uani 1 2 d S T P
C3 C 0.0682(17) 0.7078(4) 0.3466(7) 0.033(3) Uani 0.5 1 d . . .

loop_
_atom_site_aniso_label
_atom_site_aniso_U_11
_atom_site_aniso_U_22
_atom_site_aniso_U_33
_atom_site_aniso_U_23
_atom_site_aniso_U_13
_atom_site_aniso_U_12
Co1 0.0420(9) 0.0127(6) 0.0209(6) -0.0028(5) 0.000 0.000
Co2 0.0385(17) 0.0084(10) 0.0196(11) 0.000 0.000 0.0045(10)
O1 0.070(5) 0.015(3) 0.025(3) 0.003(2) 0.000 0.000
O1W 0.037(5) 0.011(3) 0.014(3) 0.000 0.000 0.000
C11 0.045(9) 0.013(6) 0.075(11) 0.000 0.000 0.000
N1 0.038(3) 0.018(2) 0.037(3) -0.006(2) 0.001(3) 0.000(2)
N2 0.041(3) 0.018(2) 0.036(3) -0.009(2) 0.001(2) -0.001(2)
N3 0.044(5) 0.024(4) 0.031(4) -0.004(3) 0.000 0.000
N5 0.213(17) 0.017(4) 0.035(5) -0.004(4) 0.000 0.000
N4 0.087(7) 0.020(4) 0.026(4) -0.004(3) 0.000 0.000
C7 0.104(10) 0.024(4) 0.024(4) 0.001(4) 0.000 0.000
C15 0.037(8) 0.023(6) 0.040(7) 0.000 0.000 0.000
N8 0.086(9) 0.031(5) 0.121(11) 0.000 0.000 -0.012(5)
N6 0.088(8) 0.008(3) 0.055(5) -0.003(3) 0.000 0.000
C16 0.162(16) 0.022(5) 0.028(5) 0.006(4) 0.000 0.000
N9 0.106(13) 0.042(7) 0.27(2) 0.000 0.000 -0.027(8)
C2 0.038(5) 0.021(4) 0.027(4) -0.002(3) 0.000 0.000
C5 0.079(8) 0.018(4) 0.034(5) -0.005(4) 0.000 0.000
C6 0.070(8) 0.026(4) 0.029(5) -0.007(4) 0.000 0.000
C10 0.039(8) 0.023(6) 0.033(7) 0.000 0.000 0.000
C17 0.112(11) 0.022(4) 0.021(4) 0.007(4) 0.000 0.000
C9 0.049(6) 0.023(4) 0.041(5) -0.002(4) 0.000 0.000
C12 0.074(13) 0.029(7) 0.049(9) 0.000 0.000 0.000
C8 0.150(15) 0.020(5) 0.033(6) -0.009(4) 0.000 0.000
C1 0.043(6) 0.015(4) 0.023(4) -0.008(3) 0.000 0.000
O2 0.083(11) 0.018(3) 0.025(4) 0.001(3) -0.008(4) 0.005(4)
C14 0.062(11) 0.028(6) 0.050(9) 0.006(6) 0.004(8) -0.003(7)
C13 0.065(12) 0.026(6) 0.072(11) 0.001(7) 0.026(9) 0.009(7)
C4 0.052(8) 0.018(5) 0.029(6) 0.004(5) -0.008(5) 0.003(5)
N7 0.30(2) 0.020(4) 0.028(5) 0.003(4) 0.000 0.000
C3 0.037(8) 0.033(6) 0.027(5) 0.004(5) 0.002(5) -0.005(5)

loop_
_atom_type_symbol
_atom_type_description
_atom_type_scat_dispersion_real
_atom_type_scat_dispersion_imag
_atom_type_scat_source
C C 0.0181 0.0091 'International Tables Vol C Tables 4.2.6.8 and 6.1.1.4'
Co Co -2.3653 3.6143 'International Tables Vol C Tables 4.2.6.8 and 6.1.1.4'
N N 0.0311 0.0180 'International Tables Vol C Tables 4.2.6.8 and 6.1.1.4'
O O 0.0492 0.0322 'International Tables Vol C Tables 4.2.6.8 and 6.1.1.4'

loop_
_geom_angle_atom_site_label_1
_geom_angle_atom_site_label_2
_geom_angle_atom_site_label_3
_geom_angle
_geom_angle_site_symmetry_1
_geom_angle_site_symmetry_3
O1 Co1 O1W 95.8(2) . .
O1 Co1 N1 86.83(14) . 11_655
O1 Co1 N1 86.83(14) . .
O1 Co1 N3 87.4(3) . .
O1 Co1 N6 179.4(3) . .
O1W Co1 N1 88.25(14) . 11_655
O1W Co1 N1 88.25(14) . .
O1W Co1 N3 176.7(3) . .
O1W Co1 N6 84.8(3) . .
N1 Co1 N1 172.4(3) . 11_655
N1 Co1 N6 93.20(14) . .
N1 Co1 N6 93.19(14) 11_655 .
N3 Co1 N1 91.94(14) . .
N3 Co1 N1 91.94(14) . 11_655
N3 Co1 N6 92.0(3) . .
O1W Co2 Co2 46.38(15) . 11_655
O1W Co2 N2 89.49(19) . .
O1W Co2 N2 89.49(19) . 10_556
N2 Co2 Co2 122.80(17) . 11_655
N2 Co2 Co2 122.81(17) 10_556 11_655
N2 Co2 N2 81.6(3) 10_556 .
N8 Co2 Co2 124.1(3) . 11_655
N8 Co2 O1W 170.5(4) . .
N8 Co2 N2 97.7(3) . .
N8 Co2 N2 97.7(3) . 10_556
O2 Co2 Co2 61.0(3) . 11_655
O2 Co2 Co2 61.0(3) 10_556 11_655
O2 Co2 O1W 89.3(3) . .
O2 Co2 O1W 89.3(3) 10_556 .
O2 Co2 N2 90.4(3) 10_556 10_556
O2 Co2 N2 171.9(3) . 10_556
O2 Co2 N2 171.9(3) 10_556 .
O2 Co2 N2 90.4(3) . .
O2 Co2 N8 84.4(3) . .
O2 Co2 N8 84.4(3) 10_556 .
O2 Co2 O2 97.5(5) . 10_556
C17 O1 Co1 135.5(6) . .
Co1 O1W Co1 124.1(3) 10_556 .
Co1 O1W Co2 109.82(8) . .
Co1 O1W Co2 109.82(8) . 11_655
Co1 O1W Co2 109.82(8) 10_556 11_655
Co1 O1W Co2 109.82(8) 10_556 .
Co2 O1W Co2 87.2(3) 11_655 .
N9 C11 N9 109.7(17) . 11
N9 C11 C12 125.2(8) 11 .
N9 C11 C12 125.2(8) . .
N2 N1 Co1 113.4(4) . .
C1 N1 Co1 142.1(4) . .
C1 N1 N2 104.6(6) . .
N1 N2 Co2 119.0(4) . .
N2 N2 Co2 122.80(17) 11 .
N2 N2 N1 109.8(4) 11 .
C9 N3 Co1 125.6(7) . .
C9 N3 C8 103.1(8) . 13_566
C8 N3 Co1 131.3(6) 13_566 .
C8 N5 N4 103.3(9) . .
N5 N4 C5 122.9(8) . .
C9 N4 N5 109.5(8) 13_566 .
C9 N4 C5 127.6(8) 13_566 .
C2 C7 C6 121.2(9) . .
C14 C15 C10 119.8(8) . 5_445
C14 C15 C10 119.8(8) 4 5_445
C14 C15 C10 119.8(8) 10_556 5_445
C14 C15 C10 119.8(8) 11 5_445
C14 C15 C14 120.5(15) 10_556 11
C14 C15 C14 72.0(14) . 10_556
C14 C15 C14 72.0(14) 11 4
C14 C15 C14 79.4(15) . 11
C14 C15 C14 120.5(15) . 4
C14 C15 C14 79.4(15) 10_556 4
N8 N8 Co2 124.1(3) 11 .
N8 N8 N9 108.5(9) 11 .
N9 N8 Co2 127.4(11) . .
N6 N6 Co1 123.2(2) 10_556 .
N6 N6 N7 108.0(6) 10_556 .
N7 N6 Co1 128.8(7) . .
C17 C16 C16 113.4(10) . 9_666
C11 N9 N8 106.7(15) . .
C7 C2 C1 120.2(8) . .
C7 C2 C3 116.3(9) . 11
C7 C2 C3 116.3(9) . .
C3 C2 C1 120.1(8) . .
C3 C2 C1 120.1(8) 11 .
C3 C2 C3 37.1(9) 11 .
N4 C5 C4 119.6(8) . 11
N4 C5 C4 119.6(8) . .
C6 C5 N4 119.6(9) . .
C6 C5 C4 115.8(8) . .
C6 C5 C4 115.8(8) . 11
C4 C5 C4 44.3(10) 11 .
C5 C6 C7 120.2(9) . .
N7 C10 C15 126.6(6) . 5
N7 C10 C15 126.6(6) 10_556 5
N7 C10 N7 106.8(13) 10_556 .
O1 C17 C16 120.9(9) . .
O1 C17 O2 122.2(8) . .
O1 C17 O2 122.2(8) . 11_655
O2 C17 C16 113.2(8) . .
O2 C17 C16 113.2(8) 11_655 .
O2 C17 O2 38.7(9) . 11_655
N3 C9 N4 111.0(9) . 13_566
C13 C12 C11 119.6(8) 10_556 .
C13 C12 C11 119.5(8) . .
C13 C12 C11 119.6(8) 4 .
C13 C12 C11 119.6(8) 11 .
C13 C12 C13 120.9(16) . 4
C13 C12 C13 120.9(16) 11 10_556
C13 C12 C13 82.1(17) . 11
C13 C12 C13 69.6(16) 11 4
C13 C12 C13 69.6(16) . 10_556
C13 C12 C13 82.1(17) 10_556 4
N5 C8 N3 113.2(9) . 13_566
N1 C1 N1 111.3(7) 11 .
N1 C1 C2 124.4(3) 11 .
N1 C1 C2 124.4(4) . .
C17 O2 Co2 130.0(6) . .
O2 O2 Co2 119.0(3) 11_655 .
O2 O2 C17 70.6(5) 11_655 .
C15 C14 C14 50.3(7) . 11
C15 C14 C14 54.0(7) . 10_556
C14 C14 C14 90.000(3) 10_556 11
C13 C14 C15 119.7(15) . .
C13 C14 C14 88.9(10) . 10_556
C13 C14 C14 90.9(11) . 11
C12 C13 C13 48.9(8) . 11
C12 C13 C13 55.2(8) . 10_556
C14 C13 C12 119.6(15) . .
C14 C13 C13 91.1(10) . 10_556
C14 C13 C13 89.1(11) . 11
C13 C13 C13 90.001(3) 10_556 11
C5 C4 C3 99.6(9) . 11
C4 C4 C5 67.8(5) 11 .
C4 C4 C3 54.0(6) 11 11
C4 C4 C3 85.6(6) 11 .
C3 C4 C5 116.7(10) . .
C3 C4 C3 31.6(8) . 11
C10 N7 N6 108.6(10) . .
C2 C3 C4 102.3(9) . 11
C4 C3 C2 121.2(11) . .
C4 C3 C4 40.4(9) . 11
C3 C3 C2 71.4(5) 11 .
C3 C3 C4 94.4(6) 11 .
C3 C3 C4 54.0(6) 11 11

loop_
_geom_bond_atom_site_label_1
_geom_bond_atom_site_label_2
_geom_bond_distance
_geom_bond_site_symmetry_2
Co1 O1 2.057(6) .
Co1 O1W 2.071(3) .
Co1 N1 2.190(6) 11_655
Co1 N1 2.190(6) .
Co1 N3 2.142(7) .
Co1 N6 2.228(8) .
Co2 Co2 2.923(6) 11_655
Co2 O1W 2.119(6) .
Co2 N2 2.180(6) .
Co2 N2 2.180(6) 10_556
Co2 N8 2.098(11) .
Co2 O2 2.084(9) 10_556
Co2 O2 2.084(9) .
O1 C17 1.231(11) .
O1W Co1 2.071(3) 10_556
O1W Co2 2.119(6) 11_655
C11 N9 1.322(17) 11
C11 N9 1.322(17) .
C11 C12 1.419(18) .
N1 N2 1.352(7) .
N1 C1 1.332(7) .
N2 N2 1.283(12) 11
N3 C9 1.306(12) .
N3 C8 1.360(13) 13_566
N5 N4 1.347(12) .
N5 C8 1.313(13) .
N4 C5 1.422(11) .
N4 C9 1.313(12) 13_566
C7 C2 1.365(13) .
C7 C6 1.392(13) .
C15 C10 1.477(16) 5_445
C15 C14 1.405(16) 10_556
C15 C14 1.405(16) .
C15 C14 1.405(16) 11
C15 C14 1.405(16) 4
N8 N8 1.29(3) 11
N8 N9 1.371(16) .
N6 N6 1.223(18) 10_556
N6 N7 1.316(11) .
C16 C16 1.53(2) 9_666
C16 C17 1.491(13) .
C2 C1 1.484(11) .
C2 C3 1.408(14) .
C2 C3 1.408(14) 11
C5 C6 1.354(14) .
C5 C4 1.467(16) 11
C5 C4 1.467(16) .
C10 C15 1.477(16) 5
C10 N7 1.270(12) 10_556
C10 N7 1.270(12) .
C17 O2 1.359(12) 11_655
C17 O2 1.359(12) .
C9 N4 1.314(12) 13_566
C12 C13 1.401(17) 11
C12 C13 1.401(17) 10_556
C12 C13 1.400(17) .
C12 C13 1.401(17) 4
C8 N3 1.360(13) 13_566
C1 N1 1.332(7) 11
O2 O2 0.90(2) 11_655
C14 C14 1.65(3) 10_556
C14 C14 1.79(4) 11
C14 C13 1.395(18) .
C13 C13 1.60(4) 10_556
C13 C13 1.84(4) 11
C4 C4 1.11(3) 11
C4 C3 1.705(18) 11
C4 C3 1.383(16) .
C3 C4 1.705(18) 11
C3 C3 0.90(2) 11

loop_
_geom_torsion_atom_site_label_1
_geom_torsion_atom_site_label_2
_geom_torsion_atom_site_label_3
_geom_torsion_atom_site_label_4
_geom_torsion
_geom_torsion_site_symmetry_1
_geom_torsion_site_symmetry_4
Co1 O1 C17 C16 180.000(3) . .
Co1 O1 C17 O2 -23.1(6) . .
Co1 O1 C17 O2 23.1(6) . 11_655
Co1 N1 N2 Co2 -29.6(5) . .
Co1 N1 N2 N2 -178.65(18) . 11
Co1 N1 C1 N1 177.8(2) . 11
Co1 N1 C1 C2 -1.1(14) . .
Co1 N3 C9 N4 180.000(3) . 13_566
Co1 N6 N7 C10 180.000(3) . .
Co2 N8 N9 C11 180.0 . .
O1 C17 O2 Co2 -9.3(11) . .
O1 C17 O2 O2 102.8(5) . 11_655
C11 C12 C13 C14 -178.3(13) . .
C11 C12 C13 C13 113.2(9) . 10_556
C11 C12 C13 C13 -119.6(10) . 11
N2 N1 C1 N1 -1.8(9) . 11
N2 N1 C1 C2 179.4(7) . .
N5 N4 C5 C6 180.000(4) . .
N5 N4 C5 C4 -25.7(6) . 11
N5 N4 C5 C4 25.7(6) . .
N4 N5 C8 N3 0.000(5) . 13_566
N4 C5 C6 C7 180.000(5) . .
N4 C5 C4 C4 -103.4(6) . 11
N4 C5 C4 C3 -148.0(6) . 11
N4 C5 C4 C3 -176.1(7) . .
C7 C2 C1 N1 -90.7(8) . .
C7 C2 C1 N1 90.7(8) . 11
C7 C2 C3 C4 -54.6(9) . 11
C7 C2 C3 C4 -15.9(10) . .
C7 C2 C3 C3 -99.6(4) . 11
C15 C10 N7 N6 180.000(3) 5 .
C15 C14 C13 C12 -3(3) . .
C15 C14 C13 C13 46.5(13) . 10_556
C15 C14 C13 C13 -43.5(13) . 11
N8 N8 N9 C11 0.0 11 .
N6 N6 N7 C10 0.000(4) 10_556 .
C16 C16 C17 O1 0.000(4) 9_666 .
C16 C16 C17 O2 158.9(5) 9_666 11_655
C16 C16 C17 O2 -158.9(5) 9_666 .
C16 C17 O2 Co2 149.2(6) . .
C16 C17 O2 O2 -98.7(4) . 11_655
N9 C11 N9 N8 0.0 11 .
N9 C11 C12 C13 -139.0(9) . 11
N9 C11 C12 C13 41.0(9) . 10_556
N9 C11 C12 C13 41.0(9) 11 11
N9 C11 C12 C13 139.0(9) 11 .
N9 C11 C12 C13 -41.0(9) . .
N9 C11 C12 C13 -139.0(9) 11 10_556
N9 C11 C12 C13 139.0(9) . 4
N9 C11 C12 C13 -41.0(9) 11 4
C2 C7 C6 C5 0.000(6) . .
C5 C4 C3 C2 -8.4(12) . .
C5 C4 C3 C4 62.5(8) . 11
C5 C4 C3 C3 62.5(8) . 11
C6 C7 C2 C1 180.000(4) . .
C6 C7 C2 C3 20.8(5) . .
C6 C7 C2 C3 -20.8(5) . 11
C6 C5 C4 C4 101.4(5) . 11
C6 C5 C4 C3 56.8(9) . 11
C6 C5 C4 C3 28.7(10) . .
C10 C15 C14 C14 118.3(8) 5_445 11
C10 C15 C14 C14 -114.6(8) 5_445 10_556
C10 C15 C14 C13 -178.3(13) 5_445 .
C9 N4 C5 C6 0.000(6) 13_566 .
C9 N4 C5 C4 154.3(6) 13_566 11
C9 N4 C5 C4 -154.3(6) 13_566 .
C12 C11 N9 N8 180.0 . .
C8 N3 C9 N4 0.000(4) 13_566 13_566
C8 N5 N4 C5 180.000(5) . .
C8 N5 N4 C9 0.000(5) . 13_566
C1 N1 N2 Co2 150.1(5) . .
C1 N1 N2 N2 1.1(6) . 11
C1 C2 C3 C4 -175.1(7) . .
C1 C2 C3 C4 146.2(6) . 11
C1 C2 C3 C3 101.2(5) . 11
O2 C17 O2 Co2 -112.1(7) 11_655 .
C14 C15 C14 C14 65.4(8) 4 10_556
C14 C15 C14 C14 -61.7(8) 4 11
C14 C15 C14 C14 127.1(11) 11 10_556
C14 C15 C14 C14 -127.1(11) 10_556 11
C14 C15 C14 C13 63.3(19) 11 .
C14 C15 C14 C13 1.7(13) 4 .
C14 C15 C14 C13 -63.8(19) 10_556 .
C14 C14 C13 C12 -49.8(15) 10_556 .
C14 C14 C13 C12 40.1(15) 11 .
C14 C14 C13 C13 -89.98(3) 10_556 11
C14 C14 C13 C13 89.98(3) 11 10_556
C14 C14 C13 C13 0.000(7) 10_556 10_556
C14 C14 C13 C13 -0.001(0) 11 11
C13 C12 C13 C14 -59(2) 11 .
C13 C12 C13 C14 68(2) 10_556 .
C13 C12 C13 C14 1.7(13) 4 .
C13 C12 C13 C13 60.4(10) 4 11
C13 C12 C13 C13 -127.2(11) 11 10_556
C13 C12 C13 C13 127.2(11) 10_556 11
C13 C12 C13 C13 -66.8(9) 4 10_556
C4 C5 C6 C7 24.8(6) 11 .
C4 C5 C6 C7 -24.8(6) . .
C4 C5 C4 C3 -72.7(9) 11 .
C4 C5 C4 C3 -44.6(8) 11 11
C4 C4 C3 C2 -70.9(7) 11 .
C4 C4 C3 C3 0.001(2) 11 11
N7 C10 N7 N6 0.000(3) 10_556 .
C3 C2 C1 N1 67.8(10) . .
C3 C2 C1 N1 -67.8(10) 11 11
C3 C2 C1 N1 -110.9(8) . 11
C3 C2 C1 N1 110.9(8) 11 .
C3 C2 C3 C4 44.9(9) 11 11
C3 C2 C3 C4 83.7(9) 11 .
C3 C4 C3 C2 -70.9(7) 11 .
C3 C4 C3 C4 -0.001(3) 11 11
